data_4123537
loop_
_publ_author_name
'Kim, Yeong-Eun'
'Oh, Seohee'
'Kim, Seji'
'Kim, Onnuri'
'Kim, Jin'
'Han, Sang Woo'
'Lee, Yunho'

_publ_section_title
;
 Phosphinite-Ni(0) Mediated Formation of a Phosphide-Ni(II)-OCOOMe Species
 via Uncommon Metal-Ligand Cooperation.
;
_journal_issue 13
_journal_name_full 'Journal of the American Chemical Society'
_journal_page_first 4280
_journal_page_last 4283
_journal_paper_doi 10.1021/ja513112r
_journal_volume 137
_journal_year 2015
_chemical_formula_moiety 'C26 H39 Ni O2 P3'
_chemical_formula_sum 'C26 H39 Ni O2 P3'
_chemical_formula_weight 535.19
_chemical_name_common (PPOMeP)Ni(CO)
_chemical_name_systematic
; 
 ? 
;
_space_group_IT_number 14
_symmetry_cell_setting monoclinic
_symmetry_space_group_name_Hall '-P 2ybc'
_symmetry_space_group_name_H-M 'P 1 21/c 1'
_atom_sites_solution_hydrogens geom
_atom_sites_solution_primary direct
_atom_sites_solution_secondary difmap
_audit_creation_method SHELXL-97
_cell_angle_alpha 90.00
_cell_angle_beta 92.947(2)
_cell_angle_gamma 90.00
_cell_formula_units_Z 4
_cell_length_a 9.4421(6)
_cell_length_b 14.6722(9)
_cell_length_c 19.5739(11)
_cell_measurement_reflns_used 9199
_cell_measurement_temperature 120(2)
_cell_measurement_theta_max 31.42
_cell_measurement_theta_min 3.08
_cell_volume 2708.1(3)
_computing_cell_refinement 'Bruker SMART'
_computing_data_collection 'Bruker SMART'
_computing_data_reduction 'Bruker SAINT'
_computing_molecular_graphics 'Bruker SHELXTL'
_computing_publication_material 'Bruker SHELXTL'
_computing_structure_refinement 'SHELXL-97 (Sheldrick, 2008)'
_computing_structure_solution 'SHELXS-97 (Sheldrick, 2008)'
_diffrn_ambient_temperature 120(2)
_diffrn_measured_fraction_theta_full 0.998
_diffrn_measured_fraction_theta_max 0.915
_diffrn_measurement_device_type 'Photon 100 CMOS detector'
_diffrn_measurement_method 'phi and omega scans'
_diffrn_radiation_monochromator graphite
_diffrn_radiation_source 'fine-focus sealed tube'
_diffrn_radiation_type MoK\a
_diffrn_radiation_wavelength 0.71073
_diffrn_reflns_av_R_equivalents 0.0414
_diffrn_reflns_av_sigmaI/netI 0.0318
_diffrn_reflns_limit_h_max 13
_diffrn_reflns_limit_h_min -13
_diffrn_reflns_limit_k_max 21
_diffrn_reflns_limit_k_min -20
_diffrn_reflns_limit_l_max 28
_diffrn_reflns_limit_l_min -25
_diffrn_reflns_number 67621
_diffrn_reflns_theta_full 25.00
_diffrn_reflns_theta_max 31.78
_diffrn_reflns_theta_min 2.73
_exptl_absorpt_coefficient_mu 0.914
_exptl_absorpt_correction_T_max 0.9141
_exptl_absorpt_correction_T_min 0.7001
_exptl_absorpt_correction_type multi-scan
_exptl_absorpt_process_details SADABS
_exptl_crystal_colour orange
_exptl_crystal_density_diffrn 1.313
_exptl_crystal_density_meas ?
_exptl_crystal_density_method 'not measured'
_exptl_crystal_description platy
_exptl_crystal_F_000 1136
_exptl_crystal_size_max 0.42
_exptl_crystal_size_mid 0.28
_exptl_crystal_size_min 0.10
_refine_diff_density_max 0.480
_refine_diff_density_min -0.469
_refine_diff_density_rms 0.095
_refine_ls_extinction_method none
_refine_ls_goodness_of_fit_ref 1.112
_refine_ls_hydrogen_treatment constr
_refine_ls_matrix_type full
_refine_ls_number_parameters 289
_refine_ls_number_reflns 8449
_refine_ls_number_restraints 0
_refine_ls_restrained_S_all 1.112
_refine_ls_R_factor_all 0.0578
_refine_ls_R_factor_gt 0.0396
_refine_ls_shift/su_max 0.001
_refine_ls_shift/su_mean 0.000
_refine_ls_structure_factor_coef Fsqd
_refine_ls_weighting_details 'calc w=1/[\s^2^(Fo^2^)+(0.0304P)^2^+2.1049P] where P=(Fo^2^+2Fc^2^)/3'
_refine_ls_weighting_scheme calc
_refine_ls_wR_factor_gt 0.0792
_refine_ls_wR_factor_ref 0.0853
_reflns_number_gt 6920
_reflns_number_total 8449
_reflns_threshold_expression >2sigma(I)
_cod_data_source_file ja513112r_si_002.cif
_cod_data_source_block n0204a-1
_cod_depositor_comments
;
The following automatic conversions were performed:

'_symmetry_cell_setting' value 'Monoclinic' changed to 'monoclinic'
according to
/usr/data/users/saulius/crontab/automatic-downloads/rss-feeds/ACS/lib/dictionaries/cif_core.dic
dictionary named 'cif_core.dic' version 2.4.2 from 2011-04-26.

'_exptl_crystal_density_meas' value 'not measured' was changed to '?'
- the value is perceived as not measured.

Automatic conversion script
Id: cif_fix_values 3105 2015-03-04 15:46:00Z robertas 

 Adding full bibliography for 4123534--4123539.cif.
;
_cod_original_sg_symbol_H-M P2(1)/c
_cod_database_code 4123537

loop_
_symmetry_equiv_pos_as_xyz
'x, y, z'
'-x, y+1/2, -z+1/2'
'-x, -y, -z'
'x, -y-1/2, z-1/2'

loop_
_atom_site_label
_atom_site_type_symbol
_atom_site_fract_x
_atom_site_fract_y
_atom_site_fract_z
_atom_site_U_iso_or_equiv
_atom_site_adp_type
_atom_site_occupancy
_atom_site_symmetry_multiplicity
_atom_site_calc_flag
_atom_site_refinement_flags
Ni1 Ni 0.23695(2) 0.898963(14) 0.257290(10) 0.01419(6) Uani 1 1 d .
P1 P 0.42947(4) 0.97524(3) 0.25968(2) 0.01581(9) Uani 1 1 d .
P3 P 0.16579(4) 0.97517(3) 0.16573(2) 0.01479(8) Uani 1 1 d .
P2 P 0.19994(4) 0.94927(3) 0.35992(2) 0.01600(9) Uani 1 1 d .
C1 C 0.21350(16) 0.78097(12) 0.25295(8) 0.0178(3) Uani 1 1 d .
O1 O 0.19862(14) 0.70297(9) 0.25267(8) 0.0310(3) Uani 1 1 d .
O2 O 0.59610(12) 0.95052(9) 0.28052(6) 0.0228(3) Uani 1 1 d .
C2 C 0.6497(2) 0.86876(15) 0.25192(12) 0.0352(5) Uani 1 1 d .
H2A H 0.7490 0.8604 0.2678 0.053 Uiso 1 1 calc R
H2B H 0.6435 0.8731 0.2019 0.053 Uiso 1 1 calc R
H2C H 0.5936 0.8167 0.2664 0.053 Uiso 1 1 calc R
C22 C 0.05331(17) 1.08031(12) 0.16912(8) 0.0181(3) Uani 1 1 d .
H22A H -0.0301 1.0643 0.1962 0.022 Uiso 1 1 calc R
C10 C 0.32690(16) 1.02299(11) 0.13015(8) 0.0173(3) Uani 1 1 d .
C3 C 0.41156(17) 1.06668(12) 0.32256(8) 0.0181(3) Uani 1 1 d .
C4 C 0.30306(17) 1.05543(11) 0.36860(8) 0.0179(3) Uani 1 1 d .
C9 C 0.44582(17) 1.03004(11) 0.17627(8) 0.0177(3) Uani 1 1 d .
C16 C 0.02468(18) 0.97711(12) 0.39373(8) 0.0202(3) Uani 1 1 d .
H16A H 0.0401 1.0090 0.4387 0.024 Uiso 1 1 calc R
C11 C 0.33737(18) 1.05495(12) 0.06341(9) 0.0213(3) Uani 1 1 d .
H11A H 0.2580 1.0504 0.0317 0.026 Uiso 1 1 calc R
C19 C 0.28271(19) 0.87696(12) 0.42984(8) 0.0219(3) Uani 1 1 d .
H19A H 0.2277 0.8187 0.4299 0.026 Uiso 1 1 calc R
C23 C -0.0059(2) 1.11870(14) 0.10072(9) 0.0266(4) Uani 1 1 d .
H23A H -0.0635 1.1727 0.1090 0.040 Uiso 1 1 calc R
H23B H -0.0647 1.0724 0.0769 0.040 Uiso 1 1 calc R
H23C H 0.0728 1.1355 0.0724 0.040 Uiso 1 1 calc R
C12 C 0.4627(2) 1.09337(13) 0.04295(9) 0.0253(4) Uani 1 1 d .
H12A H 0.4688 1.1144 -0.0027 0.030 Uiso 1 1 calc R
C13 C 0.57904(19) 1.10123(13) 0.08874(10) 0.0263(4) Uani 1 1 d .
H13A H 0.6640 1.1285 0.0747 0.032 Uiso 1 1 calc R
C14 C 0.57111(18) 1.06914(13) 0.15515(9) 0.0230(3) Uani 1 1 d .
H14A H 0.6512 1.0738 0.1864 0.028 Uiso 1 1 calc R
C8 C 0.49557(18) 1.14478(12) 0.32534(9) 0.0232(3) Uani 1 1 d .
H8A H 0.5706 1.1512 0.2951 0.028 Uiso 1 1 calc R
C17 C -0.0583(2) 0.88907(14) 0.40468(10) 0.0298(4) Uani 1 1 d .
H17A H -0.1504 0.9039 0.4228 0.045 Uiso 1 1 calc R
H17B H -0.0046 0.8500 0.4373 0.045 Uiso 1 1 calc R
H17C H -0.0731 0.8570 0.3610 0.045 Uiso 1 1 calc R
C5 C 0.28006(19) 1.12453(12) 0.41618(9) 0.0230(3) Uani 1 1 d .
H5A H 0.2079 1.1177 0.4479 0.028 Uiso 1 1 calc R
C7 C 0.4700(2) 1.21323(13) 0.37211(10) 0.0271(4) Uani 1 1 d .
H7A H 0.5261 1.2670 0.3732 0.033 Uiso 1 1 calc R
C18 C 0.4354(2) 0.85170(14) 0.41503(9) 0.0287(4) Uani 1 1 d .
H18A H 0.4760 0.8138 0.4523 0.043 Uiso 1 1 calc R
H18B H 0.4919 0.9074 0.4114 0.043 Uiso 1 1 calc R
H18C H 0.4360 0.8178 0.3719 0.043 Uiso 1 1 calc R
C6 C 0.3624(2) 1.20305(13) 0.41722(10) 0.0266(4) Uani 1 1 d .
H6A H 0.3448 1.2501 0.4490 0.032 Uiso 1 1 calc R
C15 C -0.05852(19) 1.03996(15) 0.34414(9) 0.0288(4) Uani 1 1 d .
H15A H -0.1508 1.0540 0.3624 0.043 Uiso 1 1 calc R
H15B H -0.0729 1.0097 0.2997 0.043 Uiso 1 1 calc R
H15C H -0.0053 1.0966 0.3385 0.043 Uiso 1 1 calc R
C20 C 0.2770(2) 0.91734(15) 0.50174(9) 0.0333(5) Uani 1 1 d .
H20A H 0.3225 0.8753 0.5350 0.050 Uiso 1 1 calc R
H20B H 0.1779 0.9267 0.5126 0.050 Uiso 1 1 calc R
H20C H 0.3270 0.9759 0.5036 0.050 Uiso 1 1 calc R
C21 C 0.13495(19) 1.15523(12) 0.20899(9) 0.0231(3) Uani 1 1 d .
H21A H 0.0758 1.2100 0.2108 0.035 Uiso 1 1 calc R
H21B H 0.2220 1.1696 0.1861 0.035 Uiso 1 1 calc R
H21C H 0.1592 1.1340 0.2556 0.035 Uiso 1 1 calc R
C25 C 0.08180(18) 0.91034(12) 0.09302(8) 0.0201(3) Uani 1 1 d .
H25A H 0.0683 0.9524 0.0530 0.024 Uiso 1 1 calc R
C24 C 0.1756(2) 0.83092(13) 0.07247(9) 0.0266(4) Uani 1 1 d .
H24A H 0.1292 0.7982 0.0338 0.040 Uiso 1 1 calc R
H24B H 0.1904 0.7892 0.1113 0.040 Uiso 1 1 calc R
H24C H 0.2673 0.8544 0.0591 0.040 Uiso 1 1 calc R
C26 C -0.0639(2) 0.87605(15) 0.11235(10) 0.0317(4) Uani 1 1 d .
H26A H -0.1085 0.8421 0.0739 0.048 Uiso 1 1 calc R
H26B H -0.1238 0.9281 0.1232 0.048 Uiso 1 1 calc R
H26C H -0.0527 0.8360 0.1523 0.048 Uiso 1 1 calc R

loop_
_atom_site_aniso_label
_atom_site_aniso_U_11
_atom_site_aniso_U_22
_atom_site_aniso_U_33
_atom_site_aniso_U_23
_atom_site_aniso_U_13
_atom_site_aniso_U_12
Ni1 0.01390(9) 0.01568(10) 0.01278(10) -0.00066(7) -0.00123(7) -0.00033(7)
P1 0.01283(17) 0.0186(2) 0.01571(18) -0.00096(15) -0.00218(14) -0.00034(15)
P3 0.01268(17) 0.0189(2) 0.01261(18) 0.00021(14) -0.00092(13) 0.00028(15)
P2 0.01786(19) 0.0172(2) 0.01279(18) 0.00007(14) -0.00057(14) 0.00059(15)
C1 0.0132(7) 0.0227(8) 0.0173(7) 0.0001(6) 0.0004(5) 0.0001(6)
O1 0.0260(7) 0.0190(7) 0.0484(9) -0.0001(6) 0.0043(6) -0.0019(5)
O2 0.0149(5) 0.0265(7) 0.0264(6) -0.0035(5) -0.0058(5) 0.0026(5)
C2 0.0236(9) 0.0376(11) 0.0438(12) -0.0117(9) -0.0046(8) 0.0111(8)
C22 0.0157(7) 0.0221(8) 0.0164(7) 0.0016(6) 0.0003(6) 0.0035(6)
C10 0.0154(7) 0.0182(8) 0.0184(7) 0.0002(6) 0.0024(6) 0.0008(6)
C3 0.0173(7) 0.0192(8) 0.0171(7) 0.0007(6) -0.0046(6) 0.0011(6)
C4 0.0186(7) 0.0195(8) 0.0149(7) 0.0003(6) -0.0049(6) 0.0015(6)
C9 0.0162(7) 0.0190(8) 0.0178(7) -0.0003(6) 0.0013(6) 0.0001(6)
C16 0.0206(8) 0.0251(8) 0.0151(7) 0.0005(6) 0.0029(6) 0.0014(7)
C11 0.0208(8) 0.0240(8) 0.0195(8) 0.0027(6) 0.0023(6) 0.0040(7)
C19 0.0275(8) 0.0219(8) 0.0161(7) 0.0026(6) -0.0023(6) 0.0018(7)
C23 0.0266(9) 0.0317(10) 0.0212(8) 0.0042(7) -0.0030(7) 0.0102(8)
C12 0.0277(9) 0.0253(9) 0.0236(8) 0.0065(7) 0.0083(7) 0.0027(7)
C13 0.0211(8) 0.0261(9) 0.0325(10) 0.0030(7) 0.0095(7) -0.0029(7)
C14 0.0180(8) 0.0249(9) 0.0262(9) -0.0012(7) 0.0013(6) -0.0033(7)
C8 0.0203(8) 0.0238(9) 0.0250(8) 0.0011(7) -0.0052(6) -0.0032(7)
C17 0.0267(9) 0.0329(10) 0.0303(10) -0.0008(8) 0.0065(7) -0.0059(8)
C5 0.0256(8) 0.0236(9) 0.0192(8) -0.0039(6) -0.0029(6) 0.0035(7)
C7 0.0270(9) 0.0205(9) 0.0325(10) -0.0017(7) -0.0112(7) -0.0032(7)
C18 0.0307(9) 0.0320(10) 0.0228(9) 0.0047(7) -0.0044(7) 0.0109(8)
C6 0.0307(9) 0.0206(9) 0.0275(9) -0.0067(7) -0.0093(7) 0.0040(7)
C15 0.0217(8) 0.0417(11) 0.0234(9) 0.0061(8) 0.0041(7) 0.0089(8)
C20 0.0431(11) 0.0414(12) 0.0149(8) 0.0024(8) -0.0031(7) 0.0125(9)
C21 0.0230(8) 0.0212(8) 0.0248(8) -0.0011(7) -0.0019(6) 0.0039(7)
C25 0.0199(7) 0.0252(9) 0.0150(7) -0.0017(6) -0.0030(6) -0.0012(7)
C24 0.0320(9) 0.0286(9) 0.0189(8) -0.0058(7) -0.0029(7) 0.0019(8)
C26 0.0221(9) 0.0409(11) 0.0315(10) -0.0043(8) -0.0053(7) -0.0087(8)

loop_
_atom_type_symbol
_atom_type_description
_atom_type_scat_dispersion_real
_atom_type_scat_dispersion_imag
_atom_type_scat_source
C C 0.0033 0.0016 'International Tables Vol C Tables 4.2.6.8 and 6.1.1.4'
H H 0.0000 0.0000 'International Tables Vol C Tables 4.2.6.8 and 6.1.1.4'
O O 0.0106 0.0060 'International Tables Vol C Tables 4.2.6.8 and 6.1.1.4'
P P 0.1023 0.0942 'International Tables Vol C Tables 4.2.6.8 and 6.1.1.4'
Ni Ni 0.3393 1.1124 'International Tables Vol C Tables 4.2.6.8 and 6.1.1.4'

loop_
_geom_angle_atom_site_label_1
_geom_angle_atom_site_label_2
_geom_angle_atom_site_label_3
_geom_angle
C1 Ni1 P1 128.81(5)
C1 Ni1 P2 110.71(5)
P1 Ni1 P2 88.796(17)
C1 Ni1 P3 115.70(5)
P1 Ni1 P3 88.586(17)
P2 Ni1 P3 121.560(18)
O2 P1 C9 101.20(7)
O2 P1 C3 96.59(7)
C9 P1 C3 106.96(8)
O2 P1 Ni1 133.84(5)
C9 P1 Ni1 108.73(5)
C3 P1 Ni1 106.89(6)
C10 P3 C25 103.51(7)
C10 P3 C22 100.36(7)
C25 P3 C22 103.19(8)
C10 P3 Ni1 106.21(5)
C25 P3 Ni1 117.86(6)
C22 P3 Ni1 122.80(5)
C4 P2 C16 104.93(8)
C4 P2 C19 102.31(8)
C16 P2 C19 102.13(8)
C4 P2 Ni1 105.19(5)
C16 P2 Ni1 126.08(6)
C19 P2 Ni1 113.61(6)
O1 C1 Ni1 177.49(15)
C2 O2 P1 116.24(11)
C23 C22 C21 109.44(15)
C23 C22 P3 116.96(12)
C21 C22 P3 109.69(11)
C11 C10 C9 118.87(15)
C11 C10 P3 125.50(13)
C9 C10 P3 115.59(12)
C8 C3 C4 120.19(16)
C8 C3 P1 123.76(13)
C4 C3 P1 116.03(12)
C5 C4 C3 118.89(16)
C5 C4 P2 125.07(13)
C3 C4 P2 116.03(12)
C14 C9 C10 120.01(15)
C14 C9 P1 123.72(13)
C10 C9 P1 115.97(12)
C15 C16 C17 110.37(15)
C15 C16 P2 110.17(11)
C17 C16 P2 109.62(12)
C12 C11 C10 120.57(16)
C18 C19 C20 110.23(15)
C18 C19 P2 111.16(12)
C20 C19 P2 114.84(13)
C13 C12 C11 120.41(17)
C12 C13 C14 119.87(16)
C13 C14 C9 120.26(16)
C7 C8 C3 120.17(17)
C6 C5 C4 120.27(17)
C6 C7 C8 119.97(17)
C7 C6 C5 120.47(17)
C24 C25 C26 110.76(16)
C24 C25 P3 111.21(12)
C26 C25 P3 109.45(12)

loop_
_geom_bond_atom_site_label_1
_geom_bond_atom_site_label_2
_geom_bond_distance
Ni1 C1 1.7469(18)
Ni1 P1 2.1332(5)
Ni1 P2 2.1850(5)
Ni1 P3 2.1885(4)
P1 O2 1.6454(12)
P1 C9 1.8335(17)
P1 C3 1.8343(17)
P3 C10 1.8442(16)
P3 C25 1.8555(17)
P3 C22 1.8760(17)
P2 C4 1.8401(17)
P2 C16 1.8589(17)
P2 C19 1.8707(17)
C1 O1 1.153(2)
O2 C2 1.428(2)
C22 C23 1.531(2)
C22 C21 1.533(2)
C10 C11 1.396(2)
C10 C9 1.408(2)
C3 C8 1.393(2)
C3 C4 1.408(2)
C4 C5 1.401(2)
C9 C14 1.396(2)
C16 C15 1.527(2)
C16 C17 1.532(3)
C11 C12 1.388(2)
C19 C18 1.530(3)
C19 C20 1.531(2)
C12 C13 1.386(3)
C13 C14 1.388(3)
C8 C7 1.388(3)
C5 C6 1.389(3)
C7 C6 1.388(3)
C25 C24 1.530(3)
C25 C26 1.530(2)
